data_7704257
loop_
_publ_author_name
'Mikhalyova, Elena A.'
'Zeller, Matthias'
'Jasinski, Jerry P.'
'Butcher, Raymond J.'
'Carrella, Luca M.'
'Sedykh, Alexander E.'
'Gavrilenko, Konstantin S.'
'Smola, Sergey S.'
'Frasso, Michael'
'Cazorla, Sebastian Calderon'
'Perera, Kuluni'
'Shi, Anni'
'Ranjbar, Habib G.'
'Smith, Casey'
'Deac, Alexandru'
'Liu, Youlin'
'McGee, Sean M.'
'Dotsenko, Vladimir P.'
'Kumke, Michael U.'
'M\"uller-Buschbaum, Klaus'
'Rentschler, Eva'
'Addison, Anthony W.'
'Pavlishchuk, Vitaly V.'

_publ_section_title
;
 Combination of single-molecule magnet behaviour and luminescence
 properties in a new series of lanthanide complexes with
 tris(pyrazolyl)borate and oligo(\b-diketonate) ligands.
;
_journal_issue 23
_journal_name_full 'Dalton transactions (Cambridge, England : 2003)'
_journal_page_first 7774
_journal_page_last 7789
_journal_paper_doi 10.1039/d0dt00600a
_journal_volume 49
_journal_year 2020
_chemical_formula_moiety 'C46 H52 B4 Eu2 N24 O4, 1.849(C7 H8), 1.5(C6 H14)'
_chemical_formula_sum 'C67.94 H87.79 B4 Eu2 N24 O4'
_chemical_formula_weight 1651.85
_space_group_crystal_system triclinic
_space_group_IT_number 2
_space_group_name_Hall '-P 1'
_space_group_name_H-M_alt 'P -1'
_atom_sites_solution_hydrogens geom
_atom_sites_solution_primary direct
_atom_sites_solution_secondary difmap
_audit_creation_method SHELXL-2018/3
_audit_update_record
;
2020-01-23 deposited with the CCDC.	2020-04-30 downloaded from the CCDC.
;
_cell_angle_alpha 68.0930(13)
_cell_angle_beta 69.8068(18)
_cell_angle_gamma 69.0277(13)
_cell_formula_units_Z 2
_cell_length_a 15.3596(10)
_cell_length_b 15.8399(10)
_cell_length_c 19.0548(8)
_cell_measurement_reflns_used 9632
_cell_measurement_temperature 150(2)
_cell_measurement_theta_max 33.2608
_cell_measurement_theta_min 2.3783
_cell_volume 3894.5(4)
_computing_cell_refinement 'SAINT V8.38A (Bruker, 2016)'
_computing_data_collection 'Apex3 v2018.1-0 (Bruker, 2018)'
_computing_data_reduction 'SAINT V8.38A (Bruker, 2016)'
_computing_structure_refinement
;  
SHELXL-2018/3 (Sheldrick, 2015, 2018), 
SHELXLE Rev946 (H\"ubschle et al., 2011)
;
_computing_structure_solution 'SHELXS-97 (Sheldrick, 2008)'
_diffrn_ambient_temperature 150(2)
_diffrn_detector_area_resol_mean 10.4167
_diffrn_measured_fraction_theta_full 0.996
_diffrn_measured_fraction_theta_max 0.995
_diffrn_measurement_device_type 'Bruker AXS D8 Quest CMOS diffractometer'
_diffrn_measurement_method 'omega and phi scans'
_diffrn_radiation_monochromator 'Triumph curved graphite crystal'
_diffrn_radiation_type MoK\a
_diffrn_radiation_wavelength 0.71073
_diffrn_reflns_av_R_equivalents 0.0348
_diffrn_reflns_av_unetI/netI 0.0242
_diffrn_reflns_Laue_measured_fraction_full 0.996
_diffrn_reflns_Laue_measured_fraction_max 0.995
_diffrn_reflns_limit_h_max 20
_diffrn_reflns_limit_h_min -20
_diffrn_reflns_limit_k_max 21
_diffrn_reflns_limit_k_min -21
_diffrn_reflns_limit_l_max 25
_diffrn_reflns_limit_l_min -25
_diffrn_reflns_number 99098
_diffrn_reflns_point_group_measured_fraction_full 0.996
_diffrn_reflns_point_group_measured_fraction_max 0.995
_diffrn_reflns_theta_full 25.242
_diffrn_reflns_theta_max 28.282
_diffrn_reflns_theta_min 2.376
_diffrn_source 'fine focus sealed tube X-ray source'
_diffrn_source_current '30 mA'
_diffrn_source_voltage '50 kV'
_exptl_absorpt_coefficient_mu 1.657
_exptl_absorpt_correction_T_max 0.7465
_exptl_absorpt_correction_T_min 0.6088
_exptl_absorpt_correction_type multi-scan
_exptl_absorpt_process_details
;
SADABS 2016/2: Krause, L., Herbst-Irmer, R., Sheldrick G.M. & Stalke D.
(2015). J. Appl. Cryst. 48 3-10.
;
_exptl_crystal_colour yellow
_exptl_crystal_density_diffrn 1.409
_exptl_crystal_description plate
_exptl_crystal_F_000 1683
_exptl_crystal_size_max 0.220
_exptl_crystal_size_mid 0.210
_exptl_crystal_size_min 0.140
_refine_diff_density_max 2.544
_refine_diff_density_min -1.224
_refine_diff_density_rms 0.099
_refine_ls_extinction_method none
_refine_ls_goodness_of_fit_ref 1.128
_refine_ls_hydrogen_treatment constr
_refine_ls_matrix_type full
_refine_ls_number_parameters 1064
_refine_ls_number_reflns 19249
_refine_ls_number_restraints 647
_refine_ls_restrained_S_all 1.137
_refine_ls_R_factor_all 0.0413
_refine_ls_R_factor_gt 0.0303
_refine_ls_shift/su_max 0.003
_refine_ls_shift/su_mean 0.000
_refine_ls_structure_factor_coef Fsqd
_refine_ls_weighting_details 'w=1/[\s^2^(Fo^2^)+(0.0225P)^2^+7.7018P] where P=(Fo^2^+2Fc^2^)/3'
_refine_ls_weighting_scheme calc
_refine_ls_wR_factor_gt 0.0678
_refine_ls_wR_factor_ref 0.0739
_reflns_Friedel_coverage 0.000
_reflns_number_gt 16093
_reflns_number_total 19249
_reflns_threshold_expression 'I > 2\s(I)'
_cod_data_source_file d0dt00600a4.cif
_cod_data_source_block LM70213a_0m
_cod_depositor_comments 'Adding full bibliography for 7704247--7704266.cif.'
_cod_database_code 7704257
_shelx_shelxl_version_number 2018/3
_shelx_space_group_comment
;
The symmetry employed for this shelxl refinement is uniquely defined
by the following loop, which should always be used as a source of
symmetry information in preference to the above space-group names.
They are only intended as comments.
;
_shelx_estimated_absorpt_t_min 0.712
_shelx_estimated_absorpt_t_max 0.801

loop_
_space_group_symop_operation_xyz
'x, y, z'
'-x, -y, -z'

loop_
_atom_site_label
_atom_site_type_symbol
_atom_site_fract_x
_atom_site_fract_y
_atom_site_fract_z
_atom_site_U_iso_or_equiv
_atom_site_adp_type
_atom_site_occupancy
_atom_site_site_symmetry_order
_atom_site_calc_flag
_atom_site_refinement_flags_posn
_atom_site_refinement_flags_adp
_atom_site_refinement_flags_occupancy
_atom_site_disorder_assembly
_atom_site_disorder_group
Eu1 Eu 0.22248(2) 0.52221(2) 0.62189(2) 0.01806(4) Uani 1 1 d . . . . .
Eu2 Eu 0.30233(2) 0.71245(2) 0.09264(2) 0.01455(3) Uani 1 1 d . . . . .
O1 O 0.32180(14) 0.57950(15) 0.50428(11) 0.0243(4) Uani 1 1 d . . . . .
O2 O 0.17085(14) 0.51674(15) 0.52354(11) 0.0238(4) Uani 1 1 d . . . . .
O3 O 0.20880(14) 0.74112(14) 0.20936(11) 0.0226(4) Uani 1 1 d . . . . .
O4 O 0.36677(13) 0.59477(13) 0.19118(10) 0.0199(4) Uani 1 1 d . . . . .
B1 B 0.0840(3) 0.7169(3) 0.7133(2) 0.0354(8) Uani 1 1 d . . . . .
H1 H 0.047540 0.771393 0.735555 0.042 Uiso 1 1 calc R U . . .
B2 B 0.3167(2) 0.2774(2) 0.7294(2) 0.0283(7) Uani 1 1 d . . . . .
H2 H 0.340716 0.211002 0.760436 0.034 Uiso 1 1 calc R U . . .
B3 B 0.1449(2) 0.6554(2) 0.01771(19) 0.0229(6) Uani 1 1 d . . . . .
H3 H 0.101588 0.640777 -0.002578 0.027 Uiso 1 1 calc R U . . .
B4 B 0.4936(2) 0.8358(2) -0.01904(19) 0.0231(6) Uani 1 1 d . . . . .
H4 H 0.546332 0.867809 -0.049544 0.028 Uiso 1 1 calc R U . . .
N1 N 0.0326(2) 0.7176(2) 0.65641(16) 0.0357(6) Uani 1 1 d . . . . .
N2 N 0.06581(19) 0.6525(2) 0.61586(16) 0.0324(6) Uani 1 1 d . . . . .
N3 N 0.1879(2) 0.7248(2) 0.67124(16) 0.0362(6) Uani 1 1 d . . . . .
N4 N 0.25171(19) 0.66479(19) 0.62925(15) 0.0303(6) Uani 1 1 d . . . . .
N5 N 0.08641(18) 0.6254(2) 0.77918(15) 0.0292(5) Uani 1 1 d . . . . .
N6 N 0.12630(18) 0.5410(2) 0.76319(14) 0.0286(5) Uani 1 1 d . . . . .
N7 N 0.36391(18) 0.28765(18) 0.64204(15) 0.0271(5) Uani 1 1 d . . . . .
N8 N 0.34592(18) 0.37298(18) 0.58789(14) 0.0253(5) Uani 1 1 d . . . . .
N9 N 0.34460(17) 0.34489(18) 0.75352(14) 0.0262(5) Uani 1 1 d . . . . .
N10 N 0.32840(17) 0.43939(18) 0.71661(14) 0.0241(5) Uani 1 1 d . . . . .
N11 N 0.20631(18) 0.30096(18) 0.74195(14) 0.0257(5) Uani 1 1 d . . . . .
N12 N 0.15616(17) 0.38359(18) 0.70017(14) 0.0250(5) Uani 1 1 d . . . . .
N13 N 0.24104(16) 0.65791(17) -0.04379(13) 0.0218(5) Uani 1 1 d . . . . .
N14 N 0.31583(16) 0.67205(17) -0.03025(13) 0.0210(5) Uani 1 1 d . . . . .
N15 N 0.09643(16) 0.75197(17) 0.03419(13) 0.0209(5) Uani 1 1 d . . . . .
N16 N 0.13691(16) 0.78786(16) 0.06645(13) 0.0204(4) Uani 1 1 d . . . . .
N17 N 0.16227(16) 0.57821(16) 0.09383(14) 0.0206(4) Uani 1 1 d . . . . .
N18 N 0.22170(16) 0.57830(16) 0.13320(13) 0.0209(5) Uani 1 1 d . . . . .
N19 N 0.45484(17) 0.85058(16) 0.06291(14) 0.0219(5) Uani 1 1 d . . . . .
N20 N 0.38407(17) 0.81166(16) 0.11824(14) 0.0223(5) Uani 1 1 d . . . . .
N21 N 0.41067(17) 0.88007(16) -0.06071(13) 0.0226(5) Uani 1 1 d . . . . .
N22 N 0.32419(16) 0.85798(16) -0.02761(13) 0.0213(5) Uani 1 1 d . . . . .
N23 N 0.53292(16) 0.72990(16) -0.01207(14) 0.0214(5) Uani 1 1 d . . . . .
N24 N 0.47770(16) 0.66798(15) 0.03103(13) 0.0183(4) Uani 1 1 d . . . . .
C1 C 0.4033(2) 0.6546(3) 0.37957(17) 0.0341(7) Uani 1 1 d . . . . .
H1A H 0.406069 0.665392 0.324825 0.051 Uiso 1 1 calc R U . . .
H1B H 0.465420 0.614960 0.390613 0.051 Uiso 1 1 calc R U . . .
H1C H 0.388749 0.715172 0.389522 0.051 Uiso 1 1 calc R U . . .
C2 C 0.32549(19) 0.60548(19) 0.43166(15) 0.0209(5) Uani 1 1 d . . . . .
C3 C 0.26381(19) 0.58904(19) 0.39996(15) 0.0192(5) Uani 1 1 d . . . . .
C4 C 0.19199(19) 0.5419(2) 0.44905(15) 0.0210(5) Uani 1 1 d . . . . .
C5 C 0.1328(2) 0.5175(3) 0.41401(17) 0.0325(7) Uani 1 1 d . . . . .
H5A H 0.083914 0.574259 0.395479 0.049 Uiso 1 1 calc R U . . .
H5B H 0.101365 0.469713 0.453678 0.049 Uiso 1 1 calc R U . . .
H5C H 0.174844 0.492692 0.370151 0.049 Uiso 1 1 calc R U . . .
C6 C 0.1284(3) 0.7607(3) 0.33401(19) 0.0408(8) Uani 1 1 d . . . . .
H6A H 0.122436 0.828366 0.309853 0.061 Uiso 1 1 calc R U . . .
H6B H 0.143353 0.741610 0.384638 0.061 Uiso 1 1 calc R U . . .
H6C H 0.067684 0.747383 0.341525 0.061 Uiso 1 1 calc R U . . .
C7 C 0.20825(19) 0.7061(2) 0.28157(15) 0.0215(5) Uani 1 1 d . . . . .
C8 C 0.27409(19) 0.62328(19) 0.31340(15) 0.0193(5) Uani 1 1 d . . . . .
C9 C 0.34779(19) 0.57046(19) 0.26502(15) 0.0191(5) Uani 1 1 d . . . . .
C10 C 0.4088(2) 0.4756(2) 0.30175(17) 0.0286(6) Uani 1 1 d . . . . .
H10A H 0.449587 0.444324 0.261325 0.043 Uiso 1 1 calc R U . . .
H10B H 0.366961 0.436431 0.340698 0.043 Uiso 1 1 calc R U . . .
H10C H 0.449324 0.484469 0.327039 0.043 Uiso 1 1 calc R U . . .
C11 C -0.0540(3) 0.7733(3) 0.6445(2) 0.0499(10) Uani 1 1 d . . . . .
H11 H -0.091977 0.823748 0.666597 0.060 Uiso 1 1 calc R U . . .
C12 C -0.0784(3) 0.7455(3) 0.5955(3) 0.0561(11) Uani 1 1 d . . . . .
H12 H -0.135240 0.771836 0.576982 0.067 Uiso 1 1 calc R U . . .
C13 C -0.0017(2) 0.6701(3) 0.5790(2) 0.0405(8) Uani 1 1 d . . . . .
H13 H 0.002407 0.635642 0.545943 0.049 Uiso 1 1 calc R U . . .
C14 C 0.2311(4) 0.7843(3) 0.6707(3) 0.0613(13) Uani 1 1 d . . . . .
H14 H 0.201987 0.832384 0.696350 0.074 Uiso 1 1 calc R U . . .
C15 C 0.3244(4) 0.7654(4) 0.6273(3) 0.0663(14) Uani 1 1 d . . . . .
H15 H 0.371803 0.796792 0.617021 0.080 Uiso 1 1 calc R U . . .
C16 C 0.3340(3) 0.6905(3) 0.6020(2) 0.0411(8) Uani 1 1 d . . . . .
H16 H 0.390842 0.661437 0.569798 0.049 Uiso 1 1 calc R U . . .
C17 C 0.0623(2) 0.6115(3) 0.85740(18) 0.0331(7) Uani 1 1 d . . . . .
H17 H 0.033345 0.659689 0.882949 0.040 Uiso 1 1 calc R U . . .
C18 C 0.0863(2) 0.5172(3) 0.89333(18) 0.0338(7) Uani 1 1 d . . . . .
H18 H 0.078324 0.486554 0.947667 0.041 Uiso 1 1 calc R U . . .
C19 C 0.1253(2) 0.4757(3) 0.83246(17) 0.0321(7) Uani 1 1 d . . . . .
H19 H 0.148185 0.409630 0.839287 0.038 Uiso 1 1 calc R U . . .
C20 C 0.4244(2) 0.2217(2) 0.6070(2) 0.0380(8) Uani 1 1 d . . . . .
H20 H 0.447164 0.156874 0.632672 0.046 Uiso 1 1 calc R U . . .
C21 C 0.4482(3) 0.2635(3) 0.5278(2) 0.0431(9) Uani 1 1 d . . . . .
H21 H 0.489802 0.234543 0.488234 0.052 Uiso 1 1 calc R U . . .
C22 C 0.3973(2) 0.3579(2) 0.51903(18) 0.0331(7) Uani 1 1 d . . . . .
H22 H 0.398862 0.405424 0.470397 0.040 Uiso 1 1 calc R U . . .
C23 C 0.3877(2) 0.3237(3) 0.81114(18) 0.0357(7) Uani 1 1 d . . . . .
H23 H 0.406337 0.262519 0.845226 0.043 Uiso 1 1 calc R U . . .
C24 C 0.4002(2) 0.4041(3) 0.81263(19) 0.0393(8) Uani 1 1 d . . . . .
H24 H 0.428780 0.410402 0.846743 0.047 Uiso 1 1 calc R U . . .
C25 C 0.3616(2) 0.4748(2) 0.75305(18) 0.0304(7) Uani 1 1 d . . . . .
H25 H 0.359066 0.539526 0.739930 0.037 Uiso 1 1 calc R U . . .
C26 C 0.1458(2) 0.2466(2) 0.78824(18) 0.0346(7) Uani 1 1 d . . . . .
H26 H 0.163157 0.185477 0.822770 0.042 Uiso 1 1 calc R U . . .
C27 C 0.0549(2) 0.2941(3) 0.77725(19) 0.0371(8) Uani 1 1 d . . . . .
H27 H -0.002089 0.273386 0.802158 0.044 Uiso 1 1 calc R U . . .
C28 C 0.0648(2) 0.3791(2) 0.72178(18) 0.0310(7) Uani 1 1 d . . . . .
H28 H 0.013827 0.427369 0.701856 0.037 Uiso 1 1 calc R U . . .
C29 C 0.2640(2) 0.6541(2) -0.11755(18) 0.0312(7) Uani 1 1 d . . . . .
H29 H 0.223879 0.644733 -0.140834 0.037 Uiso 1 1 calc R U . . .
C30 C 0.3551(2) 0.6660(2) -0.15380(18) 0.0313(7) Uani 1 1 d . . . . .
H30 H 0.390139 0.666590 -0.205881 0.038 Uiso 1 1 calc R U . . .
C31 C 0.3841(2) 0.6769(2) -0.09686(16) 0.0236(6) Uani 1 1 d . . . . .
H31 H 0.444674 0.686522 -0.104400 0.028 Uiso 1 1 calc R U . . .
C32 C 0.0101(2) 0.8109(2) 0.02425(17) 0.0267(6) Uani 1 1 d . . . . .
H32 H -0.031976 0.801297 0.002892 0.032 Uiso 1 1 calc R U . . .
C33 C -0.0071(2) 0.8868(2) 0.05005(18) 0.0288(6) Uani 1 1 d . . . . .
H33 H -0.061839 0.939563 0.050108 0.035 Uiso 1 1 calc R U . . .
C34 C 0.0735(2) 0.8693(2) 0.07605(17) 0.0257(6) Uani 1 1 d . . . . .
H34 H 0.082546 0.909674 0.097817 0.031 Uiso 1 1 calc R U . . .
C35 C 0.1254(2) 0.5035(2) 0.13090(19) 0.0288(6) Uani 1 1 d . . . . .
H35 H 0.082164 0.488577 0.114602 0.035 Uiso 1 1 calc R U . . .
C36 C 0.1601(2) 0.4522(2) 0.1961(2) 0.0336(7) Uani 1 1 d . . . . .
H36 H 0.146357 0.395926 0.233527 0.040 Uiso 1 1 calc R U . . .
C37 C 0.2199(2) 0.5014(2) 0.19489(17) 0.0278(6) Uani 1 1 d . . . . .
H37 H 0.255140 0.482793 0.232951 0.033 Uiso 1 1 calc R U . . .
C38 C 0.4815(2) 0.9013(2) 0.09117(18) 0.0281(6) Uani 1 1 d . . . . .
H38 H 0.528964 0.935182 0.063559 0.034 Uiso 1 1 calc R U . . .
C39 C 0.4285(2) 0.8957(2) 0.1666(2) 0.0335(7) Uani 1 1 d . . . . .
H39 H 0.431554 0.924063 0.201420 0.040 Uiso 1 1 calc R U . . .
C40 C 0.3688(2) 0.8389(2) 0.18068(18) 0.0273(6) Uani 1 1 d . . . . .
H40 H 0.323429 0.821925 0.228544 0.033 Uiso 1 1 calc R U . . .
C41 C 0.4115(2) 0.9392(2) -0.13274(18) 0.0321(7) Uani 1 1 d . . . . .
H41 H 0.463656 0.964357 -0.167358 0.038 Uiso 1 1 calc R U . . .
C42 C 0.3244(3) 0.9575(2) -0.14821(19) 0.0364(7) Uani 1 1 d . . . . .
H42 H 0.304044 0.997191 -0.194368 0.044 Uiso 1 1 calc R U . . .
C43 C 0.2727(2) 0.9050(2) -0.08132(17) 0.0282(6) Uani 1 1 d . . . . .
H43 H 0.209261 0.902788 -0.074529 0.034 Uiso 1 1 calc R U . . .
C44 C 0.6217(2) 0.6825(2) -0.04339(19) 0.0323(7) Uani 1 1 d . . . . .
H44 H 0.673360 0.709647 -0.075674 0.039 Uiso 1 1 calc R U . . .
C45 C 0.6250(2) 0.5883(2) -0.0208(2) 0.0328(7) Uani 1 1 d . . . . .
H45 H 0.677921 0.538167 -0.034159 0.039 Uiso 1 1 calc R U . . .
C46 C 0.5339(2) 0.5828(2) 0.02582(17) 0.0240(6) Uani 1 1 d . . . . .
H46 H 0.514160 0.525999 0.050668 0.029 Uiso 1 1 calc R U . . .
C47 C 0.1827(3) 0.0969(3) 0.1277(2) 0.0590(12) Uani 1 1 d D . . . .
C48 C 0.2239(3) 0.0592(3) 0.0656(3) 0.0576(11) Uani 1 1 d D . . . .
H48 H 0.239106 -0.007014 0.074804 0.069 Uiso 1 1 calc R U . . .
C49 C 0.2432(3) 0.1156(4) -0.0085(3) 0.0642(14) Uani 1 1 d D . . . .
H49 H 0.272032 0.088624 -0.050821 0.077 Uiso 1 1 calc R U . . .
C50 C 0.2211(3) 0.2119(4) -0.0226(3) 0.0692(16) Uani 1 1 d D . . . .
H50 H 0.234383 0.251501 -0.074524 0.083 Uiso 1 1 calc R U . . .
C51 C 0.1797(3) 0.2499(3) 0.0390(3) 0.0584(12) Uani 1 1 d D . . . .
H51 H 0.164393 0.316205 0.029824 0.070 Uiso 1 1 calc R U . . .
C52 C 0.1606(3) 0.1926(3) 0.1135(3) 0.0592(12) Uani 1 1 d D . . . .
H52 H 0.131715 0.219354 0.155884 0.071 Uiso 1 1 calc R U . . .
C53 C 0.1635(5) 0.0380(4) 0.2076(3) 0.113(3) Uani 1 1 d D . . . .
H53A H 0.106115 0.072266 0.238797 0.169 Uiso 1 1 calc R U . . .
H53B H 0.218663 0.021975 0.229195 0.169 Uiso 1 1 calc R U . . .
H53C H 0.152690 -0.019927 0.208881 0.169 Uiso 1 1 calc R U . . .
C54 C 0.0953(12) -0.0720(8) 0.8120(6) 0.068(3) Uani 0.539(7) 1 d D U P A 1
H54A H 0.063932 -0.092231 0.786511 0.102 Uiso 0.539(7) 1 calc R U P A 1
H54B H 0.053850 -0.067039 0.863332 0.102 Uiso 0.539(7) 1 calc R U P A 1
H54C H 0.156841 -0.118211 0.818244 0.102 Uiso 0.539(7) 1 calc R U P A 1
C55 C 0.1129(7) 0.0229(6) 0.7625(5) 0.0622(19) Uani 0.539(7) 1 d D U P A 1
H55A H 0.050012 0.069865 0.759941 0.075 Uiso 0.539(7) 1 calc R U P A 1
H55B H 0.145500 0.042039 0.788521 0.075 Uiso 0.539(7) 1 calc R U P A 1
C56 C 0.1722(11) 0.0258(7) 0.6810(7) 0.101(3) Uani 0.539(7) 1 d D U P A 1
H56A H 0.128470 0.039099 0.648077 0.121 Uiso 0.539(7) 1 calc R U P A 1
H56B H 0.216107 -0.037794 0.681556 0.121 Uiso 0.539(7) 1 calc R U P A 1
C57 C 0.2316(8) 0.0960(7) 0.6423(8) 0.098(3) Uani 0.539(7) 1 d D U P A 1
H57A H 0.259698 0.101069 0.679718 0.117 Uiso 0.539(7) 1 calc R U P A 1
H57B H 0.283893 0.079178 0.597785 0.117 Uiso 0.539(7) 1 calc R U P A 1
C58 C 0.1601(10) 0.1833(8) 0.6161(8) 0.115(3) Uani 0.539(7) 1 d D U P A 1
H58A H 0.120883 0.203834 0.663233 0.138 Uiso 0.539(7) 1 calc R U P A 1
H58B H 0.116963 0.165207 0.599016 0.138 Uiso 0.539(7) 1 calc R U P A 1
C59 C 0.1828(12) 0.2695(8) 0.5543(7) 0.071(3) Uani 0.539(7) 1 d D U P A 1
H59A H 0.226461 0.252052 0.507475 0.107 Uiso 0.539(7) 1 calc R U P A 1
H59B H 0.213674 0.298333 0.573280 0.107 Uiso 0.539(7) 1 calc R U P A 1
H59C H 0.123314 0.314572 0.541673 0.107 Uiso 0.539(7) 1 calc R U P A 1
C54B C 0.0713(19) -0.0600(14) 0.8217(11) 0.101(6) Uani 0.461(7) 1 d D U P A 2
H54D H 0.128970 -0.112679 0.817035 0.151 Uiso 0.461(7) 1 calc R U P A 2
H54E H 0.013929 -0.083602 0.841826 0.151 Uiso 0.461(7) 1 calc R U P A 2
H54F H 0.072495 -0.029509 0.857509 0.151 Uiso 0.461(7) 1 calc R U P A 2
C55B C 0.0693(11) 0.0068(11) 0.7468(8) 0.104(4) Uani 0.461(7) 1 d D U P A 2
H55C H 0.010834 0.058896 0.754885 0.124 Uiso 0.461(7) 1 calc R U P A 2
H55D H 0.058503 -0.024376 0.715352 0.124 Uiso 0.461(7) 1 calc R U P A 2
C56B C 0.1458(11) 0.0508(10) 0.6976(9) 0.088(3) Uani 0.461(7) 1 d D U P A 2
H56C H 0.204834 -0.001741 0.693112 0.106 Uiso 0.461(7) 1 calc R U P A 2
H56D H 0.153489 0.084840 0.728419 0.106 Uiso 0.461(7) 1 calc R U P A 2
C57B C 0.1503(10) 0.1153(11) 0.6190(9) 0.108(3) Uani 0.461(7) 1 d D U P A 2
H57C H 0.092401 0.169082 0.622728 0.129 Uiso 0.461(7) 1 calc R U P A 2
H57D H 0.142756 0.082174 0.587361 0.129 Uiso 0.461(7) 1 calc R U P A 2
C58B C 0.2316(11) 0.1558(10) 0.5730(10) 0.109(4) Uani 0.461(7) 1 d D U P A 2
H58C H 0.270437 0.145872 0.608792 0.130 Uiso 0.461(7) 1 calc R U P A 2
H58D H 0.272269 0.119241 0.535433 0.130 Uiso 0.461(7) 1 calc R U P A 2
C59B C 0.2115(19) 0.2551(11) 0.5295(12) 0.102(5) Uani 0.461(7) 1 d D U P A 2
H59D H 0.260309 0.264414 0.479956 0.154 Uiso 0.461(7) 1 calc R U P A 2
H59E H 0.212899 0.292303 0.560066 0.154 Uiso 0.461(7) 1 calc R U P A 2
H59F H 0.147837 0.275672 0.519031 0.154 Uiso 0.461(7) 1 calc R U P A 2
C60 C 0.1922(16) 0.8530(13) 0.4637(15) 0.126(5) Uani 0.427(8) 1 d D U P B 1
H60A H 0.182149 0.865816 0.412176 0.190 Uiso 0.427(8) 1 calc R U P B 1
H60B H 0.174485 0.794844 0.498423 0.190 Uiso 0.427(8) 1 calc R U P B 1
H60C H 0.259988 0.845649 0.458627 0.190 Uiso 0.427(8) 1 calc R U P B 1
C61 C 0.1286(15) 0.9365(15) 0.4982(14) 0.141(5) Uani 0.427(8) 1 d D U P B 1
H61A H 0.117694 0.915961 0.555634 0.169 Uiso 0.427(8) 1 calc R U P B 1
H61B H 0.159734 0.988867 0.476407 0.169 Uiso 0.427(8) 1 calc R U P B 1
C62 C 0.0337(12) 0.9677(15) 0.4750(13) 0.141(5) Uani 0.427(8) 1 d D U P B 1
H62A H 0.041331 1.001937 0.418785 0.170 Uiso 0.427(8) 1 calc R U P B 1
H62B H 0.009235 0.912789 0.486328 0.170 Uiso 0.427(8) 1 calc R U P B 1
C60B C 0.2210(14) 0.8852(15) 0.4452(15) 0.177(7) Uani 0.573(8) 1 d D U P B 2
H60D H 0.251919 0.889911 0.389924 0.266 Uiso 0.573(8) 1 calc R U P B 2
H60E H 0.243501 0.820589 0.476817 0.266 Uiso 0.573(8) 1 calc R U P B 2
H60F H 0.237501 0.928964 0.460566 0.266 Uiso 0.573(8) 1 calc R U P B 2
C61B C 0.1085(14) 0.9111(14) 0.4583(11) 0.163(5) Uani 0.573(8) 1 d D U P B 2
H61C H 0.093396 0.940171 0.406589 0.195 Uiso 0.573(8) 1 calc R U P B 2
H61D H 0.088290 0.851702 0.482295 0.195 Uiso 0.573(8) 1 calc R U P B 2
C62B C 0.0503(7) 0.9748(13) 0.5069(12) 0.151(5) Uani 0.573(8) 1 d D U P B 2
H62C H 0.084166 1.022571 0.496169 0.181 Uiso 0.573(8) 1 calc R U P B 2
H62D H 0.044258 0.937999 0.562437 0.181 Uiso 0.573(8) 1 calc R U P B 2
C63 C 0.3813(11) 0.1883(11) 0.3142(12) 0.197(5) Uani 0.427(8) 1 d DG U P B 1
C64 C 0.3475(13) 0.1883(13) 0.2552(10) 0.190(6) Uani 0.427(8) 1 d DG U P B 1
H64 H 0.342177 0.241923 0.210923 0.228 Uiso 0.427(8) 1 calc R U P B 1
C65 C 0.3215(14) 0.1100(16) 0.2610(12) 0.194(6) Uani 0.427(8) 1 d DG U P B 1
H65 H 0.298391 0.110078 0.220747 0.233 Uiso 0.427(8) 1 calc R U P B 1
C66 C 0.3292(14) 0.0316(13) 0.3258(14) 0.205(6) Uani 0.427(8) 1 d DG U P B 1
H66 H 0.311456 -0.021891 0.329825 0.246 Uiso 0.427(8) 1 calc R U P B 1
C67 C 0.3630(15) 0.0316(12) 0.3848(12) 0.209(6) Uani 0.427(8) 1 d DG U P B 1
H67 H 0.368308 -0.022018 0.429080 0.251 Uiso 0.427(8) 1 calc R U P B 1
C68 C 0.3890(14) 0.1099(15) 0.3790(11) 0.201(6) Uani 0.427(8) 1 d DG U P B 1
H68 H 0.412095 0.109826 0.419258 0.242 Uiso 0.427(8) 1 calc R U P B 1
C69 C 0.4074(18) 0.2641(11) 0.3107(17) 0.245(10) Uani 0.427(8) 1 d D U P B 1
H69A H 0.468979 0.242186 0.324834 0.294 Uiso 0.427(8) 1 calc R U P B 1
H69B H 0.358033 0.297507 0.347093 0.294 Uiso 0.427(8) 1 calc R U P B 1
H69C H 0.413788 0.306837 0.257532 0.294 Uiso 0.427(8) 1 calc R U P B 1
C63B C 0.3411(13) 0.0803(14) 0.3338(12) 0.202(6) Uani 0.422(9) 1 d DG U P C 2
C64B C 0.3325(14) 0.1635(16) 0.2733(11) 0.190(6) Uani 0.422(9) 1 d DG U P C 2
H64B H 0.284432 0.182118 0.245828 0.228 Uiso 0.422(9) 1 calc R U P C 2
C65B C 0.3944(17) 0.2195(13) 0.2529(10) 0.183(6) Uani 0.422(9) 1 d DG U P C 2
H65B H 0.388516 0.276444 0.211550 0.220 Uiso 0.422(9) 1 calc R U P C 2
C66B C 0.4648(15) 0.1923(15) 0.2931(14) 0.193(6) Uani 0.422(9) 1 d DG U P C 2
H66B H 0.507034 0.230614 0.279157 0.231 Uiso 0.422(9) 1 calc R U P C 2
C67B C 0.4734(14) 0.1091(17) 0.3536(13) 0.199(6) Uani 0.422(9) 1 d DG U P C 2
H67B H 0.521469 0.090457 0.381042 0.239 Uiso 0.422(9) 1 calc R U P C 2
C68B C 0.4115(16) 0.0530(12) 0.3740(10) 0.204(6) Uani 0.422(9) 1 d DG U P C 2
H68B H 0.417386 -0.003870 0.415321 0.245 Uiso 0.422(9) 1 calc R U P C 2
C69B C 0.294(2) 0.0050(18) 0.3722(16) 0.241(10) Uani 0.422(9) 1 d D U P C 2
H69D H 0.316175 -0.034368 0.419736 0.289 Uiso 0.422(9) 1 calc R U P C 2
H69E H 0.310549 -0.033512 0.337151 0.289 Uiso 0.422(9) 1 calc R U P C 2
H69F H 0.224590 0.031648 0.385793 0.289 Uiso 0.422(9) 1 calc R U P C 2

loop_
_atom_site_aniso_label
_atom_site_aniso_U_11
_atom_site_aniso_U_22
_atom_site_aniso_U_33
_atom_site_aniso_U_23
_atom_site_aniso_U_13
_atom_site_aniso_U_12
Eu1 0.01773(7) 0.02517(7) 0.01136(6) -0.00511(5) -0.00270(5) -0.00663(5)
Eu2 0.01549(6) 0.01705(6) 0.01204(6) -0.00346(5) -0.00376(4) -0.00569(5)
O1 0.0247(10) 0.0360(11) 0.0156(9) -0.0072(8) -0.0035(7) -0.0133(9)
O2 0.0248(10) 0.0342(11) 0.0146(9) -0.0064(8) -0.0024(7) -0.0131(8)
O3 0.0230(10) 0.0251(10) 0.0167(9) -0.0055(8) -0.0043(7) -0.0038(8)
O4 0.0203(9) 0.0239(9) 0.0138(8) -0.0046(7) -0.0040(7) -0.0048(7)
B1 0.037(2) 0.038(2) 0.0337(19) -0.0211(16) -0.0031(16) -0.0069(16)
B2 0.0265(17) 0.0271(16) 0.0250(16) -0.0029(13) -0.0047(13) -0.0061(13)
B3 0.0171(14) 0.0324(17) 0.0252(15) -0.0130(13) -0.0054(12) -0.0081(12)
B4 0.0251(15) 0.0222(15) 0.0255(15) -0.0046(12) -0.0047(12) -0.0139(12)
N1 0.0368(15) 0.0336(14) 0.0330(15) -0.0153(12) -0.0098(12) 0.0022(12)
N2 0.0299(14) 0.0382(15) 0.0300(14) -0.0157(12) -0.0119(11) 0.0009(11)
N3 0.0430(16) 0.0383(15) 0.0328(15) -0.0195(12) 0.0001(12) -0.0160(13)
N4 0.0330(14) 0.0339(14) 0.0275(13) -0.0139(11) -0.0011(11) -0.0135(11)
N5 0.0214(12) 0.0447(15) 0.0266(13) -0.0194(12) -0.0023(10) -0.0082(11)
N6 0.0223(12) 0.0425(15) 0.0199(12) -0.0135(11) -0.0008(9) -0.0065(11)
N7 0.0249(12) 0.0265(12) 0.0260(13) -0.0066(10) -0.0018(10) -0.0075(10)
N8 0.0258(12) 0.0300(13) 0.0183(11) -0.0073(10) -0.0020(9) -0.0080(10)
N9 0.0201(12) 0.0334(13) 0.0194(11) -0.0018(10) -0.0062(9) -0.0052(10)
N10 0.0205(11) 0.0318(13) 0.0201(11) -0.0062(10) -0.0060(9) -0.0071(10)
N11 0.0276(13) 0.0278(12) 0.0185(11) -0.0017(10) -0.0021(9) -0.0122(10)
N12 0.0245(12) 0.0314(13) 0.0187(11) -0.0049(10) -0.0032(9) -0.0113(10)
N13 0.0193(11) 0.0307(12) 0.0209(11) -0.0114(10) -0.0060(9) -0.0077(9)
N14 0.0192(11) 0.0278(12) 0.0190(11) -0.0081(9) -0.0047(9) -0.0080(9)
N15 0.0159(10) 0.0283(12) 0.0187(11) -0.0060(9) -0.0048(8) -0.0062(9)
N16 0.0188(11) 0.0230(11) 0.0202(11) -0.0061(9) -0.0046(9) -0.0066(9)
N17 0.0177(11) 0.0240(11) 0.0243(12) -0.0108(9) -0.0035(9) -0.0077(9)
N18 0.0233(11) 0.0226(11) 0.0202(11) -0.0058(9) -0.0057(9) -0.0099(9)
N19 0.0261(12) 0.0176(11) 0.0256(12) -0.0042(9) -0.0090(10) -0.0096(9)
N20 0.0264(12) 0.0212(11) 0.0225(11) -0.0061(9) -0.0053(9) -0.0106(9)
N21 0.0251(12) 0.0223(11) 0.0197(11) -0.0020(9) -0.0045(9) -0.0108(9)
N22 0.0209(11) 0.0205(11) 0.0208(11) -0.0017(9) -0.0066(9) -0.0066(9)
N23 0.0178(11) 0.0242(12) 0.0229(11) -0.0070(9) -0.0034(9) -0.0076(9)
N24 0.0190(11) 0.0196(11) 0.0190(11) -0.0057(9) -0.0055(8) -0.0071(8)
C1 0.0368(17) 0.054(2) 0.0189(14) -0.0065(14) -0.0012(12) -0.0294(16)
C2 0.0213(13) 0.0246(13) 0.0153(12) -0.0048(10) -0.0019(10) -0.0078(10)
C3 0.0197(12) 0.0249(13) 0.0135(11) -0.0054(10) -0.0031(10) -0.0073(10)
C4 0.0201(13) 0.0273(14) 0.0168(12) -0.0070(10) -0.0051(10) -0.0062(11)
C5 0.0336(16) 0.052(2) 0.0205(14) -0.0078(13) -0.0056(12) -0.0248(15)
C6 0.0423(19) 0.0388(18) 0.0222(15) -0.0122(14) -0.0021(14) 0.0092(15)
C7 0.0213(13) 0.0275(14) 0.0162(12) -0.0082(11) -0.0022(10) -0.0072(11)
C8 0.0203(13) 0.0245(13) 0.0129(11) -0.0042(10) -0.0034(10) -0.0074(10)
C9 0.0188(12) 0.0238(13) 0.0154(12) -0.0042(10) -0.0048(10) -0.0072(10)
C10 0.0288(15) 0.0280(15) 0.0195(13) -0.0033(11) -0.0069(11) 0.0008(12)
C11 0.046(2) 0.042(2) 0.048(2) -0.0152(18) -0.0152(18) 0.0097(17)
C12 0.041(2) 0.065(3) 0.053(2) -0.019(2) -0.0262(19) 0.0120(19)
C13 0.0340(18) 0.051(2) 0.0369(18) -0.0163(16) -0.0175(15) 0.0006(15)
C14 0.077(3) 0.068(3) 0.057(3) -0.043(2) 0.016(2) -0.045(3)
C15 0.078(3) 0.085(3) 0.060(3) -0.046(3) 0.022(2) -0.060(3)
C16 0.049(2) 0.054(2) 0.0314(17) -0.0192(16) 0.0037(15) -0.0309(18)
C17 0.0211(14) 0.063(2) 0.0261(15) -0.0281(15) 0.0014(11) -0.0141(14)
C18 0.0252(15) 0.060(2) 0.0195(14) -0.0146(14) -0.0014(11) -0.0154(15)
C19 0.0270(15) 0.0485(19) 0.0200(14) -0.0114(13) -0.0009(11) -0.0120(14)
C20 0.0346(18) 0.0299(16) 0.045(2) -0.0171(15) 0.0008(15) -0.0062(13)
C21 0.044(2) 0.043(2) 0.0395(19) -0.0251(16) 0.0105(16) -0.0138(16)
C22 0.0354(17) 0.0391(18) 0.0235(15) -0.0131(13) 0.0019(12) -0.0126(14)
C23 0.0290(16) 0.051(2) 0.0215(15) 0.0004(14) -0.0126(12) -0.0096(14)
C24 0.0340(17) 0.063(2) 0.0253(16) -0.0083(15) -0.0154(14) -0.0148(16)
C25 0.0234(14) 0.0458(18) 0.0279(15) -0.0140(14) -0.0077(12) -0.0106(13)
C26 0.0394(18) 0.0372(17) 0.0240(15) -0.0028(13) 0.0010(13) -0.0208(15)
C27 0.0343(17) 0.049(2) 0.0286(16) -0.0069(15) 0.0025(13) -0.0257(15)
C28 0.0266(15) 0.0443(18) 0.0250(15) -0.0075(13) -0.0043(12) -0.0168(13)
C29 0.0263(15) 0.0497(19) 0.0261(15) -0.0204(14) -0.0074(12) -0.0086(13)
C30 0.0274(15) 0.0477(19) 0.0214(14) -0.0166(13) -0.0023(12) -0.0091(13)
C31 0.0206(13) 0.0304(15) 0.0200(13) -0.0084(11) -0.0035(10) -0.0073(11)
C32 0.0175(13) 0.0326(15) 0.0242(14) -0.0007(12) -0.0062(11) -0.0065(11)
C33 0.0212(14) 0.0234(14) 0.0300(15) 0.0005(12) -0.0044(12) -0.0027(11)
C34 0.0230(14) 0.0202(13) 0.0286(15) -0.0054(11) -0.0013(11) -0.0062(11)
C35 0.0236(14) 0.0271(15) 0.0397(17) -0.0128(13) -0.0023(12) -0.0131(12)
C36 0.0350(17) 0.0275(15) 0.0375(18) -0.0052(13) -0.0025(14) -0.0178(13)
C37 0.0337(16) 0.0247(14) 0.0244(14) -0.0023(12) -0.0070(12) -0.0120(12)
C38 0.0351(16) 0.0220(14) 0.0356(16) -0.0071(12) -0.0150(13) -0.0120(12)
C39 0.0450(19) 0.0311(16) 0.0372(17) -0.0135(14) -0.0154(15) -0.0154(14)
C40 0.0334(16) 0.0277(15) 0.0263(15) -0.0114(12) -0.0072(12) -0.0102(12)
C41 0.0383(17) 0.0325(16) 0.0217(14) 0.0024(12) -0.0051(13) -0.0179(14)
C42 0.0424(19) 0.0378(18) 0.0236(15) 0.0061(13) -0.0140(14) -0.0144(15)
C43 0.0297(15) 0.0285(15) 0.0243(14) -0.0005(12) -0.0127(12) -0.0068(12)
C44 0.0193(14) 0.0377(17) 0.0360(17) -0.0134(14) 0.0015(12) -0.0078(12)
C45 0.0245(15) 0.0327(16) 0.0381(18) -0.0162(14) -0.0055(13) 0.0005(12)
C46 0.0251(14) 0.0222(13) 0.0268(14) -0.0103(11) -0.0101(11) -0.0015(11)
C47 0.052(2) 0.049(2) 0.042(2) -0.0011(18) -0.0038(19) 0.0061(19)
C48 0.039(2) 0.051(2) 0.081(3) -0.028(2) -0.014(2) -0.0014(18)
C49 0.030(2) 0.109(4) 0.058(3) -0.043(3) -0.0126(19) -0.001(2)
C50 0.032(2) 0.107(4) 0.047(3) 0.013(3) -0.0130(19) -0.027(2)
C51 0.048(2) 0.045(2) 0.084(3) -0.003(2) -0.031(2) -0.0165(19)
C52 0.061(3) 0.054(3) 0.057(3) -0.026(2) -0.021(2) 0.008(2)
C53 0.086(4) 0.082(4) 0.078(4) -0.008(3) -0.001(3) 0.049(3)
C54 0.090(8) 0.075(6) 0.040(4) -0.038(4) -0.023(5) 0.007(5)
C55 0.067(5) 0.067(4) 0.075(4) -0.034(4) -0.011(4) -0.036(3)
C56 0.100(5) 0.080(5) 0.098(5) -0.023(4) 0.002(4) -0.022(4)
C57 0.095(5) 0.100(5) 0.102(5) -0.027(4) -0.022(4) -0.033(4)
C58 0.121(6) 0.096(6) 0.110(6) -0.032(5) -0.010(5) -0.023(5)
C59 0.084(8) 0.085(6) 0.067(6) -0.027(5) -0.026(5) -0.035(6)
C54B 0.123(11) 0.082(8) 0.077(9) -0.038(7) 0.001(8) -0.011(8)
C55B 0.101(6) 0.087(5) 0.091(5) -0.028(5) -0.007(5) -0.001(5)
C56B 0.089(5) 0.083(5) 0.098(5) -0.036(4) -0.014(4) -0.026(4)
C57B 0.090(5) 0.085(5) 0.119(5) -0.007(5) -0.014(5) -0.024(5)
C58B 0.091(6) 0.090(6) 0.123(6) 0.001(5) -0.026(5) -0.032(5)
C59B 0.107(11) 0.099(8) 0.129(11) -0.029(8) -0.054(8) -0.039(8)
C60 0.192(12) 0.087(10) 0.127(10) -0.006(8) -0.083(9) -0.049(9)
C61 0.197(9) 0.114(7) 0.133(8) -0.031(6) -0.048(7) -0.063(7)
C62 0.191(10) 0.110(8) 0.134(8) -0.023(7) -0.037(8) -0.067(7)
C60B 0.216(12) 0.141(11) 0.157(11) -0.001(10) -0.085(10) -0.032(10)
C61B 0.202(9) 0.131(8) 0.147(8) -0.023(6) -0.034(7) -0.061(7)
C62B 0.193(10) 0.119(8) 0.142(8) -0.020(6) -0.027(8) -0.072(7)
C63 0.186(7) 0.199(7) 0.196(7) -0.076(6) -0.016(6) -0.049(6)
C64 0.178(7) 0.196(8) 0.180(7) -0.073(6) -0.014(6) -0.039(6)
C65 0.179(8) 0.199(8) 0.187(8) -0.075(7) -0.015(6) -0.037(6)
C66 0.190(7) 0.205(8) 0.199(7) -0.075(6) -0.013(6) -0.042(6)
C67 0.189(8) 0.209(8) 0.208(8) -0.074(6) -0.019(6) -0.041(6)
C68 0.190(7) 0.199(8) 0.203(7) -0.076(6) -0.019(6) -0.046(6)
C69 0.210(12) 0.222(13) 0.228(12) -0.051(11) 0.006(11) -0.043(11)
C63B 0.187(7) 0.199(7) 0.199(7) -0.073(6) -0.014(6) -0.043(6)
C64B 0.179(7) 0.196(7) 0.185(7) -0.076(6) -0.015(6) -0.042(6)
C65B 0.179(8) 0.192(8) 0.181(8) -0.077(6) -0.018(6) -0.051(6)
C66B 0.188(8) 0.193(8) 0.195(8) -0.078(6) -0.016(6) -0.052(6)
C67B 0.191(8) 0.196(8) 0.203(8) -0.080(6) -0.013(7) -0.050(7)
C68B 0.191(7) 0.200(7) 0.206(7) -0.076(6) -0.016(6) -0.046(6)
C69B 0.207(12) 0.230(12) 0.235(12) -0.073(11) 0.003(11) -0.048(11)

loop_
_atom_type_symbol
_atom_type_description
_atom_type_scat_dispersion_real
_atom_type_scat_dispersion_imag
_atom_type_scat_source
C C 0.0033 0.0016 'International Tables Vol C Tables 4.2.6.8 and 6.1.1.4'
H H 0.0000 0.0000 'International Tables Vol C Tables 4.2.6.8 and 6.1.1.4'
B B 0.0013 0.0007 'International Tables Vol C Tables 4.2.6.8 and 6.1.1.4'
N N 0.0061 0.0033 'International Tables Vol C Tables 4.2.6.8 and 6.1.1.4'
O O 0.0106 0.0060 'International Tables Vol C Tables 4.2.6.8 and 6.1.1.4'
Eu Eu -0.1578 3.6682 'International Tables Vol C Tables 4.2.6.8 and 6.1.1.4'

loop_
_geom_angle_atom_site_label_1
_geom_angle_atom_site_label_2
_geom_angle_atom_site_label_3
_geom_angle
_geom_angle_site_symmetry_1
_geom_angle_site_symmetry_3
_geom_angle_publ_flag
O1 Eu1 O2 71.68(7) . . ?
O1 Eu1 N12 141.94(8) . . ?
O2 Eu1 N12 84.06(7) . . ?
O1 Eu1 N4 73.06(8) . . ?
O2 Eu1 N4 125.56(8) . . ?
N12 Eu1 N4 143.93(8) . . ?
O1 Eu1 N10 105.42(7) . . ?
O2 Eu1 N10 147.65(8) . . ?
N12 Eu1 N10 79.81(8) . . ?
N4 Eu1 N10 81.52(9) . . ?
O1 Eu1 N2 101.38(8) . . ?
O2 Eu1 N2 74.46(8) . . ?
N12 Eu1 N2 99.69(9) . . ?
N4 Eu1 N2 73.46(9) . . ?
N10 Eu1 N2 135.79(8) . . ?
O1 Eu1 N8 75.65(7) . . ?
O2 Eu1 N8 78.89(7) . . ?
N12 Eu1 N8 71.11(8) . . ?
N4 Eu1 N8 129.11(8) . . ?
N10 Eu1 N8 69.42(8) . . ?
N2 Eu1 N8 152.62(8) . . ?
O1 Eu1 N6 146.82(8) . . ?
O2 Eu1 N6 130.82(7) . . ?
N12 Eu1 N6 70.80(8) . . ?
N4 Eu1 N6 73.76(8) . . ?
N10 Eu1 N6 68.94(8) . . ?
N2 Eu1 N6 69.33(8) . . ?
N8 Eu1 N6 127.16(8) . . ?
O3 Eu2 O4 72.17(7) . . ?
O3 Eu2 N24 136.14(7) . . ?
O4 Eu2 N24 75.96(7) . . ?
O3 Eu2 N16 77.50(7) . . ?
O4 Eu2 N16 135.93(7) . . ?
N24 Eu2 N16 144.61(7) . . ?
O3 Eu2 N14 148.32(7) . . ?
O4 Eu2 N14 118.65(7) . . ?
N24 Eu2 N14 74.40(7) . . ?
N16 Eu2 N14 75.38(7) . . ?
O3 Eu2 N18 85.57(7) . . ?
O4 Eu2 N18 73.45(7) . . ?
N24 Eu2 N18 113.25(7) . . ?
N16 Eu2 N18 73.03(7) . . ?
N14 Eu2 N18 71.11(7) . . ?
O3 Eu2 N20 75.41(7) . . ?
O4 Eu2 N20 83.36(7) . . ?
N24 Eu2 N20 71.65(7) . . ?
N16 Eu2 N20 118.98(7) . . ?
N14 Eu2 N20 132.85(7) . . ?
N18 Eu2 N20 153.67(7) . . ?
O3 Eu2 N22 117.30(7) . . ?
O4 Eu2 N22 146.95(7) . . ?
N24 Eu2 N22 77.20(7) . . ?
N16 Eu2 N22 75.98(7) . . ?
N14 Eu2 N22 71.24(7) . . ?
N18 Eu2 N22 135.89(7) . . ?
N20 Eu2 N22 70.08(7) . . ?
C2 O1 Eu1 139.21(17) . . ?
C4 O2 Eu1 137.91(17) . . ?
C7 O3 Eu2 138.21(18) . . ?
C9 O4 Eu2 137.95(17) . . ?
N5 B1 N1 108.9(3) . . ?
N5 B1 N3 109.4(3) . . ?
N1 B1 N3 110.9(3) . . ?
N5 B1 H1 109.2 . . ?
N1 B1 H1 109.2 . . ?
N3 B1 H1 109.2 . . ?
N9 B2 N7 108.3(2) . . ?
N9 B2 N11 111.7(3) . . ?
N7 B2 N11 108.3(2) . . ?
N9 B2 H2 109.5 . . ?
N7 B2 H2 109.5 . . ?
N11 B2 H2 109.5 . . ?
N13 B3 N15 110.0(2) . . ?
N13 B3 N17 109.9(2) . . ?
N15 B3 N17 109.7(2) . . ?
N13 B3 H3 109.1 . . ?
N15 B3 H3 109.1 . . ?
N17 B3 H3 109.1 . . ?
N23 B4 N19 109.8(2) . . ?
N23 B4 N21 110.4(2) . . ?
N19 B4 N21 108.6(2) . . ?
N23 B4 H4 109.4 . . ?
N19 B4 H4 109.4 . . ?
N21 B4 H4 109.4 . . ?
C11 N1 N2 109.4(3) . . ?
C11 N1 B1 127.1(3) . . ?
N2 N1 B1 123.2(3) . . ?
C13 N2 N1 106.0(3) . . ?
C13 N2 Eu1 130.3(2) . . ?
N1 N2 Eu1 123.60(19) . . ?
C14 N3 N4 109.2(3) . . ?
C14 N3 B1 128.6(3) . . ?
N4 N3 B1 122.1(3) . . ?
C16 N4 N3 106.5(3) . . ?
C16 N4 Eu1 127.8(2) . . ?
N3 N4 Eu1 125.23(19) . . ?
C17 N5 N6 109.7(3) . . ?
C17 N5 B1 129.6(3) . . ?
N6 N5 B1 120.3(2) . . ?
C19 N6 N5 105.7(2) . . ?
C19 N6 Eu1 129.0(2) . . ?
N5 N6 Eu1 123.70(19) . . ?
C20 N7 N8 110.1(3) . . ?
C20 N7 B2 129.2(3) . . ?
N8 N7 B2 120.7(2) . . ?
C22 N8 N7 105.7(2) . . ?
C22 N8 Eu1 130.8(2) . . ?
N7 N8 Eu1 123.20(17) . . ?
C23 N9 N10 109.3(3) . . ?
C23 N9 B2 127.9(3) . . ?
N10 N9 B2 122.8(2) . . ?
C25 N10 N9 106.0(2) . . ?
C25 N10 Eu1 130.2(2) . . ?
N9 N10 Eu1 122.43(17) . . ?
C26 N11 N12 109.1(3) . . ?
C26 N11 B2 129.0(3) . . ?
N12 N11 B2 121.8(2) . . ?
C28 N12 N11 106.5(2) . . ?
C28 N12 Eu1 128.7(2) . . ?
N11 N12 Eu1 123.69(17) . . ?
C29 N13 N14 109.6(2) . . ?
C29 N13 B3 128.4(2) . . ?
N14 N13 B3 121.9(2) . . ?
C31 N14 N13 105.9(2) . . ?
C31 N14 Eu2 129.90(18) . . ?
N13 N14 Eu2 123.14(16) . . ?
C32 N15 N16 109.7(2) . . ?
C32 N15 B3 128.2(2) . . ?
N16 N15 B3 122.0(2) . . ?
C34 N16 N15 105.7(2) . . ?
C34 N16 Eu2 130.09(19) . . ?
N15 N16 Eu2 124.13(16) . . ?
C35 N17 N18 110.1(2) . . ?
C35 N17 B3 128.0(2) . . ?
N18 N17 B3 121.9(2) . . ?
C37 N18 N17 105.2(2) . . ?
C37 N18 Eu2 131.66(19) . . ?
N17 N18 Eu2 123.00(16) . . ?
C38 N19 N20 110.2(2) . . ?
C38 N19 B4 127.8(2) . . ?
N20 N19 B4 122.0(2) . . ?
C40 N20 N19 105.6(2) . . ?
C40 N20 Eu2 131.39(19) . . ?
N19 N20 Eu2 122.96(16) . . ?
C41 N21 N22 109.9(2) . . ?
C41 N21 B4 127.8(2) . . ?
N22 N21 B4 122.2(2) . . ?
C43 N22 N21 105.6(2) . . ?
C43 N22 Eu2 129.68(19) . . ?
N21 N22 Eu2 121.71(16) . . ?
C44 N23 N24 109.4(2) . . ?
C44 N23 B4 128.8(2) . . ?
N24 N23 B4 121.9(2) . . ?
C46 N24 N23 106.3(2) . . ?
C46 N24 Eu2 128.00(18) . . ?
N23 N24 Eu2 125.31(16) . . ?
C2 C1 H1A 109.5 . . ?
C2 C1 H1B 109.5 . . ?
H1A C1 H1B 109.5 . . ?
C2 C1 H1C 109.5 . . ?
H1A C1 H1C 109.5 . . ?
H1B C1 H1C 109.5 . . ?
O1 C2 C3 124.0(2) . . ?
O1 C2 C1 114.8(2) . . ?
C3 C2 C1 121.2(2) . . ?
C4 C3 C2 120.9(2) . . ?
C4 C3 C8 119.6(2) . . ?
C2 C3 C8 119.5(2) . . ?
O2 C4 C3 125.4(2) . . ?
O2 C4 C5 114.5(2) . . ?
C3 C4 C5 120.1(2) . . ?
C4 C5 H5A 109.5 . . ?
C4 C5 H5B 109.5 . . ?
H5A C5 H5B 109.5 . . ?
C4 C5 H5C 109.5 . . ?
H5A C5 H5C 109.5 . . ?
H5B C5 H5C 109.5 . . ?
C7 C6 H6A 109.5 . . ?
C7 C6 H6B 109.5 . . ?
H6A C6 H6B 109.5 . . ?
C7 C6 H6C 109.5 . . ?
H6A C6 H6C 109.5 . . ?
H6B C6 H6C 109.5 . . ?
O3 C7 C8 125.1(2) . . ?
O3 C7 C6 114.5(2) . . ?
C8 C7 C6 120.4(2) . . ?
C7 C8 C9 120.9(2) . . ?
C7 C8 C3 119.5(2) . . ?
C9 C8 C3 119.6(2) . . ?
O4 C9 C8 125.3(2) . . ?
O4 C9 C10 115.1(2) . . ?
C8 C9 C10 119.6(2) . . ?
C9 C10 H10A 109.5 . . ?
C9 C10 H10B 109.5 . . ?
H10A C10 H10B 109.5 . . ?
C9 C10 H10C 109.5 . . ?
H10A C10 H10C 109.5 . . ?
H10B C10 H10C 109.5 . . ?
N1 C11 C12 109.0(3) . . ?
N1 C11 H11 125.5 . . ?
C12 C11 H11 125.5 . . ?
C11 C12 C13 104.7(3) . . ?
C11 C12 H12 127.7 . . ?
C13 C12 H12 127.7 . . ?
N2 C13 C12 110.9(3) . . ?
N2 C13 H13 124.5 . . ?
C12 C13 H13 124.5 . . ?
N3 C14 C15 109.4(3) . . ?
N3 C14 H14 125.3 . . ?
C15 C14 H14 125.3 . . ?
C14 C15 C16 104.6(3) . . ?
C14 C15 H15 127.7 . . ?
C16 C15 H15 127.7 . . ?
N4 C16 C15 110.2(3) . . ?
N4 C16 H16 124.9 . . ?
C15 C16 H16 124.9 . . ?
N5 C17 C18 108.9(3) . . ?
N5 C17 H17 125.5 . . ?
C18 C17 H17 125.5 . . ?
C17 C18 C19 104.5(3) . . ?
C17 C18 H18 127.8 . . ?
C19 C18 H18 127.8 . . ?
N6 C19 C18 111.3(3) . . ?
N6 C19 H19 124.4 . . ?
C18 C19 H19 124.4 . . ?
N7 C20 C21 108.8(3) . . ?
N7 C20 H20 125.6 . . ?
C21 C20 H20 125.6 . . ?
C20 C21 C22 104.1(3) . . ?
C20 C21 H21 127.9 . . ?
C22 C21 H21 127.9 . . ?
N8 C22 C21 111.2(3) . . ?
N8 C22 H22 124.4 . . ?
C21 C22 H22 124.4 . . ?
N9 C23 C24 109.2(3) . . ?
N9 C23 H23 125.4 . . ?
C24 C23 H23 125.4 . . ?
C23 C24 C25 104.6(3) . . ?
C23 C24 H24 127.7 . . ?
C25 C24 H24 127.7 . . ?
N10 C25 C24 111.0(3) . . ?
N10 C25 H25 124.5 . . ?
C24 C25 H25 124.5 . . ?
N11 C26 C27 108.9(3) . . ?
N11 C26 H26 125.5 . . ?
C27 C26 H26 125.5 . . ?
C26 C27 C28 104.8(3) . . ?
C26 C27 H27 127.6 . . ?
C28 C27 H27 127.6 . . ?
N12 C28 C27 110.7(3) . . ?
N12 C28 H28 124.7 . . ?
C27 C28 H28 124.7 . . ?
N13 C29 C30 109.0(3) . . ?
N13 C29 H29 125.5 . . ?
C30 C29 H29 125.5 . . ?
C29 C30 C31 104.3(3) . . ?
C29 C30 H30 127.9 . . ?
C31 C30 H30 127.9 . . ?
N14 C31 C30 111.2(3) . . ?
N14 C31 H31 124.4 . . ?
C30 C31 H31 124.4 . . ?
N15 C32 C33 108.8(3) . . ?
N15 C32 H32 125.6 . . ?
C33 C32 H32 125.6 . . ?
C32 C33 C34 104.5(3) . . ?
C32 C33 H33 127.7 . . ?
C34 C33 H33 127.7 . . ?
N16 C34 C33 111.2(3) . . ?
N16 C34 H34 124.4 . . ?
C33 C34 H34 124.4 . . ?
N17 C35 C36 109.1(3) . . ?
N17 C35 H35 125.5 . . ?
C36 C35 H35 125.5 . . ?
C35 C36 C37 104.1(3) . . ?
C35 C36 H36 127.9 . . ?
C37 C36 H36 127.9 . . ?
N18 C37 C36 111.5(3) . . ?
N18 C37 H37 124.2 . . ?
C36 C37 H37 124.2 . . ?
N19 C38 C39 108.6(3) . . ?
N19 C38 H38 125.7 . . ?
C39 C38 H38 125.7 . . ?
C38 C39 C40 104.4(3) . . ?
C38 C39 H39 127.8 . . ?
C40 C39 H39 127.8 . . ?
N20 C40 C39 111.2(3) . . ?
N20 C40 H40 124.4 . . ?
C39 C40 H40 124.4 . . ?
N21 C41 C42 108.7(3) . . ?
N21 C41 H41 125.6 . . ?
C42 C41 H41 125.6 . . ?
C41 C42 C43 104.6(3) . . ?
C41 C42 H42 127.7 . . ?
C43 C42 H42 127.7 . . ?
N22 C43 C42 111.1(3) . . ?
N22 C43 H43 124.5 . . ?
C42 C43 H43 124.5 . . ?
N23 C44 C45 108.6(3) . . ?
N23 C44 H44 125.7 . . ?
C45 C44 H44 125.7 . . ?
C44 C45 C46 104.8(3) . . ?
C44 C45 H45 127.6 . . ?
C46 C45 H45 127.6 . . ?
N24 C46 C45 110.8(3) . . ?
N24 C46 H46 124.6 . . ?
C45 C46 H46 124.6 . . ?
C52 C47 C48 119.0(4) . . ?
C52 C47 C53 119.1(5) . . ?
C48 C47 C53 121.9(5) . . ?
C49 C48 C47 120.8(4) . . ?
C49 C48 H48 119.6 . . ?
C47 C48 H48 119.6 . . ?
C48 C49 C50 120.1(4) . . ?
C48 C49 H49 119.9 . . ?
C50 C49 H49 119.9 . . ?
C51 C50 C49 119.4(4) . . ?
C51 C50 H50 120.3 . . ?
C49 C50 H50 120.3 . . ?
C52 C51 C50 120.1(4) . . ?
C52 C51 H51 120.0 . . ?
C50 C51 H51 120.0 . . ?
C51 C52 C47 120.6(4) . . ?
C51 C52 H52 119.7 . . ?
C47 C52 H52 119.7 . . ?
C47 C53 H53A 109.5 . . ?
C47 C53 H53B 109.5 . . ?
H53A C53 H53B 109.5 . . ?
C47 C53 H53C 109.5 . . ?
H53A C53 H53C 109.5 . . ?
H53B C53 H53C 109.5 . . ?
C55 C54 H54A 109.5 . . ?
C55 C54 H54B 109.5 . . ?
H54A C54 H54B 109.5 . . ?
C55 C54 H54C 109.5 . . ?
H54A C54 H54C 109.5 . . ?
H54B C54 H54C 109.5 . . ?
C56 C55 C54 114.7(8) . . ?
C56 C55 H55A 108.6 . . ?
C54 C55 H55A 108.6 . . ?
C56 C55 H55B 108.6 . . ?
C54 C55 H55B 108.6 . . ?
H55A C55 H55B 107.6 . . ?
C55 C56 C57 117.1(9) . . ?
C55 C56 H56A 108.0 . . ?
C57 C56 H56A 108.0 . . ?
C55 C56 H56B 108.0 . . ?
C57 C56 H56B 108.0 . . ?
H56A C56 H56B 107.3 . . ?
C58 C57 C56 101.8(9) . . ?
C58 C57 H57A 111.4 . . ?
C56 C57 H57A 111.4 . . ?
C58 C57 H57B 111.4 . . ?
C56 C57 H57B 111.4 . . ?
H57A C57 H57B 109.3 . . ?
C57 C58 C59 124.9(12) . . ?
C57 C58 H58A 106.1 . . ?
C59 C58 H58A 106.1 . . ?
C57 C58 H58B 106.1 . . ?
C59 C58 H58B 106.1 . . ?
H58A C58 H58B 106.3 . . ?
C58 C59 H59A 109.5 . . ?
C58 C59 H59B 109.5 . . ?
H59A C59 H59B 109.5 . . ?
C58 C59 H59C 109.5 . . ?
H59A C59 H59C 109.5 . . ?
H59B C59 H59C 109.5 . . ?
C55B C54B H54D 109.5 . . ?
C55B C54B H54E 109.5 . . ?
H54D C54B H54E 109.5 . . ?
C55B C54B H54F 109.5 . . ?
H54D C54B H54F 109.5 . . ?
H54E C54B H54F 109.5 . . ?
C54B C55B C56B 124.5(18) . . ?
C54B C55B H55C 106.2 . . ?
C56B C55B H55C 106.2 . . ?
C54B C55B H55D 106.2 . . ?
C56B C55B H55D 106.2 . . ?
H55C C55B H55D 106.4 . . ?
C55B C56B C57B 127.0(15) . . ?
C55B C56B H56C 105.6 . . ?
C57B C56B H56C 105.6 . . ?
C55B C56B H56D 105.6 . . ?
C57B C56B H56D 105.6 . . ?
H56C C56B H56D 106.1 . . ?
C56B C57B C58B 123.2(14) . . ?
C56B C57B H57C 106.5 . . ?
C58B C57B H57C 106.5 . . ?
C56B C57B H57D 106.5 . . ?
C58B C57B H57D 106.5 . . ?
H57C C57B H57D 106.5 . . ?
C59B C58B C57B 118.3(15) . . ?
C59B C58B H58C 107.7 . . ?
C57B C58B H58C 107.7 . . ?
C59B C58B H58D 107.7 . . ?
C57B C58B H58D 107.7 . . ?
H58C C58B H58D 107.1 . . ?
C58B C59B H59D 109.5 . . ?
C58B C59B H59E 109.5 . . ?
H59D C59B H59E 109.5 . . ?
C58B C59B H59F 109.5 . . ?
H59D C59B H59F 109.5 . . ?
H59E C59B H59F 109.5 . . ?
C61 C60 H60A 109.5 . . ?
C61 C60 H60B 109.5 . . ?
H60A C60 H60B 109.5 . . ?
C61 C60 H60C 109.5 . . ?
H60A C60 H60C 109.5 . . ?
H60B C60 H60C 109.5 . . ?
C62 C61 C60 105.8(14) . . ?
C62 C61 H61A 110.6 . . ?
C60 C61 H61A 110.6 . . ?
C62 C61 H61B 110.6 . . ?
C60 C61 H61B 110.6 . . ?
H61A C61 H61B 108.7 . . ?
C62 C62 C61 103.9(19) 2_576 . ?
C62 C62 H62A 111.0 2_576 . ?
C61 C62 H62A 111.0 . . ?
C62 C62 H62B 111.0 2_576 . ?
C61 C62 H62B 111.0 . . ?
H62A C62 H62B 109.0 . . ?
C61B C60B H60D 109.5 . . ?
C61B C60B H60E 109.5 . . ?
H60D C60B H60E 109.5 . . ?
C61B C60B H60F 109.5 . . ?
H60D C60B H60F 109.5 . . ?
H60E C60B H60F 109.5 . . ?
C62B C61B C60B 116.8(16) . . ?
C62B C61B H61C 108.1 . . ?
C60B C61B H61C 108.1 . . ?
C62B C61B H61D 108.1 . . ?
C60B C61B H61D 108.1 . . ?
H61C C61B H61D 107.3 . . ?
C61B C62B H62C 108.8 . . ?
C62B C62B H62C 108.8 2_576 . ?
C61B C62B H62D 108.8 . . ?
C62B C62B H62D 108.8 2_576 . ?
H62C C62B H62D 107.7 . . ?
C69 C63 C64 121.8(16) . . ?
C69 C63 C68 118.2(16) . . ?
C64 C63 C68 120.0 . . ?
C65 C64 C63 120.0 . . ?
C65 C64 H64 120.0 . . ?
C63 C64 H64 120.0 . . ?
C64 C65 C66 120.0 . . ?
C64 C65 H65 120.0 . . ?
C66 C65 H65 120.0 . . ?
C67 C66 C65 120.0 . . ?
C67 C66 H66 120.0 . . ?
C65 C66 H66 120.0 . . ?
C66 C67 C68 120.0 . . ?
C66 C67 H67 120.0 . . ?
C68 C67 H67 120.0 . . ?
C67 C68 C63 120.0 . . ?
C67 C68 H68 120.0 . . ?
C63 C68 H68 120.0 . . ?
C63 C69 H69A 109.5 . . ?
C63 C69 H69B 109.5 . . ?
H69A C69 H69B 109.5 . . ?
C63 C69 H69C 109.5 . . ?
H69A C69 H69C 109.5 . . ?
H69B C69 H69C 109.5 . . ?
C64B C63B C68B 120.0 . . ?
C64B C63B C69B 137.7(16) . . ?
C68B C63B C69B 102.3(16) . . ?
C63B C64B C65B 120.0 . . ?
C63B C64B H64B 120.0 . . ?
C65B C64B H64B 120.0 . . ?
C64B C65B C66B 120.0 . . ?
C64B C65B H65B 120.0 . . ?
C66B C65B H65B 120.0 . . ?
C65B C66B C67B 120.0 . . ?
C65B C66B H66B 120.0 . . ?
C67B C66B H66B 120.0 . . ?
C66B C67B C68B 120.0 . . ?
C66B C67B H67B 120.0 . . ?
C68B C67B H67B 120.0 . . ?
C67B C68B C63B 120.0 . . ?
C67B C68B H68B 120.0 . . ?
C63B C68B H68B 120.0 . . ?
C63B C69B H69D 109.5 . . ?
C63B C69B H69E 109.5 . . ?
H69D C69B H69E 109.5 . . ?
C63B C69B H69F 109.5 . . ?
H69D C69B H69F 109.5 . . ?
H69E C69B H69F 109.5 . . ?

loop_
_geom_bond_atom_site_label_1
_geom_bond_atom_site_label_2
_geom_bond_distance
_geom_bond_site_symmetry_2
_geom_bond_publ_flag
Eu1 O1 2.2991(19) . ?
Eu1 O2 2.3119(19) . ?
Eu1 N12 2.488(2) . ?
Eu1 N4 2.515(3) . ?
Eu1 N10 2.522(2) . ?
Eu1 N2 2.554(3) . ?
Eu1 N8 2.586(2) . ?
Eu1 N6 2.656(2) . ?
Eu2 O3 2.3016(19) . ?
Eu2 O4 2.3088(18) . ?
Eu2 N24 2.491(2) . ?
Eu2 N16 2.528(2) . ?
Eu2 N14 2.574(2) . ?
Eu2 N18 2.578(2) . ?
Eu2 N20 2.587(2) . ?
Eu2 N22 2.600(2) . ?
O1 C2 1.275(3) . ?
O2 C4 1.277(3) . ?
O3 C7 1.275(3) . ?
O4 C9 1.267(3) . ?
B1 N5 1.521(5) . ?
B1 N1 1.541(5) . ?
B1 N3 1.546(5) . ?
B1 H1 1.0000 . ?
B2 N9 1.539(4) . ?
B2 N7 1.541(4) . ?
B2 N11 1.550(4) . ?
B2 H2 1.0000 . ?
B3 N13 1.539(4) . ?
B3 N15 1.541(4) . ?
B3 N17 1.543(4) . ?
B3 H3 1.0000 . ?
B4 N23 1.537(4) . ?
B4 N19 1.542(4) . ?
B4 N21 1.545(4) . ?
B4 H4 1.0000 . ?
N1 C11 1.349(5) . ?
N1 N2 1.366(4) . ?
N2 C13 1.340(4) . ?
N3 C14 1.327(5) . ?
N3 N4 1.366(4) . ?
N4 C16 1.338(4) . ?
N5 C17 1.356(4) . ?
N5 N6 1.359(4) . ?
N6 C19 1.338(4) . ?
N7 C20 1.340(4) . ?
N7 N8 1.363(3) . ?
N8 C22 1.336(4) . ?
N9 C23 1.350(4) . ?
N9 N10 1.366(3) . ?
N10 C25 1.340(4) . ?
N11 C26 1.350(4) . ?
N11 N12 1.365(3) . ?
N12 C28 1.340(4) . ?
N13 C29 1.345(4) . ?
N13 N14 1.367(3) . ?
N14 C31 1.335(3) . ?
N15 C32 1.350(4) . ?
N15 N16 1.366(3) . ?
N16 C34 1.341(4) . ?
N17 C35 1.342(4) . ?
N17 N18 1.368(3) . ?
N18 C37 1.342(4) . ?
N19 C38 1.346(3) . ?
N19 N20 1.370(3) . ?
N20 C40 1.332(4) . ?
N21 C41 1.341(4) . ?
N21 N22 1.369(3) . ?
N22 C43 1.340(4) . ?
N23 C44 1.348(4) . ?
N23 N24 1.367(3) . ?
N24 C46 1.336(3) . ?
C1 C2 1.513(4) . ?
C1 H1A 0.9800 . ?
C1 H1B 0.9800 . ?
C1 H1C 0.9800 . ?
C2 C3 1.421(4) . ?
C3 C4 1.417(4) . ?
C3 C8 1.501(3) . ?
C4 C5 1.511(4) . ?
C5 H5A 0.9800 . ?
C5 H5B 0.9800 . ?
C5 H5C 0.9800 . ?
C6 C7 1.513(4) . ?
C6 H6A 0.9800 . ?
C6 H6B 0.9800 . ?
C6 H6C 0.9800 . ?
C7 C8 1.412(4) . ?
C8 C9 1.417(4) . ?
C9 C10 1.512(4) . ?
C10 H10A 0.9800 . ?
C10 H10B 0.9800 . ?
C10 H10C 0.9800 . ?
C11 C12 1.369(6) . ?
C11 H11 0.9500 . ?
C12 C13 1.390(5) . ?
C12 H12 0.9500 . ?
C13 H13 0.9500 . ?
C14 C15 1.374(6) . ?
C14 H14 0.9500 . ?
C15 C16 1.386(5) . ?
C15 H15 0.9500 . ?
C16 H16 0.9500 . ?
C17 C18 1.361(5) . ?
C17 H17 0.9500 . ?
C18 C19 1.394(4) . ?
C18 H18 0.9500 . ?
C19 H19 0.9500 . ?
C20 C21 1.377(5) . ?
C20 H20 0.9500 . ?
C21 C22 1.395(5) . ?
C21 H21 0.9500 . ?
C22 H22 0.9500 . ?
C23 C24 1.367(5) . ?
C23 H23 0.9500 . ?
C24 C25 1.391(5) . ?
C24 H24 0.9500 . ?
C25 H25 0.9500 . ?
C26 C27 1.375(5) . ?
C26 H26 0.9500 . ?
C27 C28 1.387(5) . ?
C27 H27 0.9500 . ?
C28 H28 0.9500 . ?
C29 C30 1.376(4) . ?
C29 H29 0.9500 . ?
C30 C31 1.391(4) . ?
C30 H30 0.9500 . ?
C31 H31 0.9500 . ?
C32 C33 1.372(4) . ?
C32 H32 0.9500 . ?
C33 C34 1.389(4) . ?
C33 H33 0.9500 . ?
C34 H34 0.9500 . ?
C35 C36 1.372(5) . ?
C35 H35 0.9500 . ?
C36 C37 1.392(4) . ?
C36 H36 0.9500 . ?
C37 H37 0.9500 . ?
C38 C39 1.373(5) . ?
C38 H38 0.9500 . ?
C39 C40 1.401(4) . ?
C39 H39 0.9500 . ?
C40 H40 0.9500 . ?
C41 C42 1.376(5) . ?
C41 H41 0.9500 . ?
C42 C43 1.388(4) . ?
C42 H42 0.9500 . ?
C43 H43 0.9500 . ?
C44 C45 1.378(5) . ?
C44 H44 0.9500 . ?
C45 C46 1.388(4) . ?
C45 H45 0.9500 . ?
C46 H46 0.9500 . ?
C47 C52 1.369(6) . ?
C47 C48 1.376(6) . ?
C47 C53 1.451(7) . ?
C48 C49 1.356(6) . ?
C48 H48 0.9500 . ?
C49 C50 1.378(7) . ?
C49 H49 0.9500 . ?
C50 C51 1.373(7) . ?
C50 H50 0.9500 . ?
C51 C52 1.367(6) . ?
C51 H51 0.9500 . ?
C52 H52 0.9500 . ?
C53 H53A 0.9800 . ?
C53 H53B 0.9800 . ?
C53 H53C 0.9800 . ?
C54 C55 1.509(8) . ?
C54 H54A 0.9800 . ?
C54 H54B 0.9800 . ?
C54 H54C 0.9800 . ?
C55 C56 1.499(8) . ?
C55 H55A 0.9900 . ?
C55 H55B 0.9900 . ?
C56 C57 1.504(8) . ?
C56 H56A 0.9900 . ?
C56 H56B 0.9900 . ?
C57 C58 1.465(8) . ?
C57 H57A 0.9900 . ?
C57 H57B 0.9900 . ?
C58 C59 1.493(8) . ?
C58 H58A 0.9900 . ?
C58 H58B 0.9900 . ?
C59 H59A 0.9800 . ?
C59 H59B 0.9800 . ?
C59 H59C 0.9800 . ?
C54B C55B 1.427(15) . ?
C54B H54D 0.9800 . ?
C54B H54E 0.9800 . ?
C54B H54F 0.9800 . ?
C55B C56B 1.443(15) . ?
C55B H55C 0.9900 . ?
C55B H55D 0.9900 . ?
C56B C57B 1.460(15) . ?
C56B H56C 0.9900 . ?
C56B H56D 0.9900 . ?
C57B C58B 1.462(14) . ?
C57B H57C 0.9900 . ?
C57B H57D 0.9900 . ?
C58B C59B 1.454(15) . ?
C58B H58C 0.9900 . ?
C58B H58D 0.9900 . ?
C59B H59D 0.9800 . ?
C59B H59E 0.9800 . ?
C59B H59F 0.9800 . ?
C60 C61 1.555(9) . ?
C60 H60A 0.9800 . ?
C60 H60B 0.9800 . ?
C60 H60C 0.9800 . ?
C61 C62 1.526(9) . ?
C61 H61A 0.9900 . ?
C61 H61B 0.9900 . ?
C62 C62 1.523(10) 2_576 ?
C62 H62A 0.9900 . ?
C62 H62B 0.9900 . ?
C60B C61B 1.577(17) . ?
C60B H60D 0.9800 . ?
C60B H60E 0.9800 . ?
C60B H60F 0.9800 . ?
C61B C62B 1.468(16) . ?
C61B H61C 0.9900 . ?
C61B H61D 0.9900 . ?
C62B C62B 1.527(10) 2_576 ?
C62B H62C 0.9900 . ?
C62B H62D 0.9900 . ?
C63 C69 1.369(13) . ?
C63 C64 1.3900 . ?
C63 C68 1.3900 . ?
C64 C65 1.3900 . ?
C64 H64 0.9500 . ?
C65 C66 1.3900 . ?
C65 H65 0.9500 . ?
C66 C67 1.3900 . ?
C66 H66 0.9500 . ?
C67 C68 1.3900 . ?
C67 H67 0.9500 . ?
C68 H68 0.9500 . ?
C69 H69A 0.9800 . ?
C69 H69B 0.9800 . ?
C69 H69C 0.9800 . ?
C63B C64B 1.3900 . ?
C63B C68B 1.3900 . ?
C63B C69B 1.439(16) . ?
C64B C65B 1.3900 . ?
C64B H64B 0.9500 . ?
C65B C66B 1.3900 . ?
C65B H65B 0.9500 . ?
C66B C67B 1.3900 . ?
C66B H66B 0.9500 . ?
C67B C68B 1.3900 . ?
C67B H67B 0.9500 . ?
C68B H68B 0.9500 . ?
C69B H69D 0.9800 . ?
C69B H69E 0.9800 . ?
C69B H69F 0.9800 . ?

loop_
_geom_torsion_atom_site_label_1
_geom_torsion_atom_site_label_2
_geom_torsion_atom_site_label_3
_geom_torsion_atom_site_label_4
_geom_torsion
_geom_torsion_site_symmetry_1
_geom_torsion_site_symmetry_2
_geom_torsion_site_symmetry_3
_geom_torsion_site_symmetry_4
_geom_torsion_publ_flag
N5 B1 N1 C11 110.9(4) . . . . ?
N3 B1 N1 C11 -128.6(4) . . . . ?
N5 B1 N1 N2 -61.7(4) . . . . ?
N3 B1 N1 N2 58.8(4) . . . . ?
C11 N1 N2 C13 0.4(4) . . . . ?
B1 N1 N2 C13 174.1(3) . . . . ?
C11 N1 N2 Eu1 -176.6(2) . . . . ?
B1 N1 N2 Eu1 -2.8(4) . . . . ?
N5 B1 N3 C14 -111.0(4) . . . . ?
N1 B1 N3 C14 128.9(4) . . . . ?
N5 B1 N3 N4 66.6(4) . . . . ?
N1 B1 N3 N4 -53.6(4) . . . . ?
C14 N3 N4 C16 -1.2(4) . . . . ?
B1 N3 N4 C16 -179.2(3) . . . . ?
C14 N3 N4 Eu1 171.5(3) . . . . ?
B1 N3 N4 Eu1 -6.4(4) . . . . ?
N1 B1 N5 C17 -131.3(3) . . . . ?
N3 B1 N5 C17 107.3(3) . . . . ?
N1 B1 N5 N6 56.3(4) . . . . ?
N3 B1 N5 N6 -65.1(4) . . . . ?
C17 N5 N6 C19 0.6(3) . . . . ?
B1 N5 N6 C19 174.4(3) . . . . ?
C17 N5 N6 Eu1 -165.94(18) . . . . ?
B1 N5 N6 Eu1 7.9(4) . . . . ?
N9 B2 N7 C20 122.5(3) . . . . ?
N11 B2 N7 C20 -116.1(3) . . . . ?
N9 B2 N7 N8 -57.8(3) . . . . ?
N11 B2 N7 N8 63.6(3) . . . . ?
C20 N7 N8 C22 -0.4(3) . . . . ?
B2 N7 N8 C22 179.8(3) . . . . ?
C20 N7 N8 Eu1 174.5(2) . . . . ?
B2 N7 N8 Eu1 -5.3(3) . . . . ?
N7 B2 N9 C23 -124.4(3) . . . . ?
N11 B2 N9 C23 116.4(3) . . . . ?
N7 B2 N9 N10 55.1(3) . . . . ?
N11 B2 N9 N10 -64.1(3) . . . . ?
C23 N9 N10 C25 -0.4(3) . . . . ?
B2 N9 N10 C25 179.9(3) . . . . ?
C23 N9 N10 Eu1 -168.16(19) . . . . ?
B2 N9 N10 Eu1 12.2(3) . . . . ?
N9 B2 N11 C26 -119.1(3) . . . . ?
N7 B2 N11 C26 121.6(3) . . . . ?
N9 B2 N11 N12 65.6(3) . . . . ?
N7 B2 N11 N12 -53.7(4) . . . . ?
C26 N11 N12 C28 0.3(3) . . . . ?
B2 N11 N12 C28 176.4(3) . . . . ?
C26 N11 N12 Eu1 169.4(2) . . . . ?
B2 N11 N12 Eu1 -14.5(4) . . . . ?
N15 B3 N13 C29 -111.4(3) . . . . ?
N17 B3 N13 C29 127.7(3) . . . . ?
N15 B3 N13 N14 63.5(3) . . . . ?
N17 B3 N13 N14 -57.4(3) . . . . ?
C29 N13 N14 C31 0.1(3) . . . . ?
B3 N13 N14 C31 -175.6(3) . . . . ?
C29 N13 N14 Eu2 169.5(2) . . . . ?
B3 N13 N14 Eu2 -6.2(3) . . . . ?
N13 B3 N15 C32 119.6(3) . . . . ?
N17 B3 N15 C32 -119.4(3) . . . . ?
N13 B3 N15 N16 -64.0(3) . . . . ?
N17 B3 N15 N16 57.0(3) . . . . ?
C32 N15 N16 C34 0.2(3) . . . . ?
B3 N15 N16 C34 -176.8(2) . . . . ?
C32 N15 N16 Eu2 -176.93(17) . . . . ?
B3 N15 N16 Eu2 6.1(3) . . . . ?
N13 B3 N17 C35 -121.3(3) . . . . ?
N15 B3 N17 C35 117.6(3) . . . . ?
N13 B3 N17 N18 58.2(3) . . . . ?
N15 B3 N17 N18 -62.9(3) . . . . ?
C35 N17 N18 C37 0.2(3) . . . . ?
B3 N17 N18 C37 -179.3(2) . . . . ?
C35 N17 N18 Eu2 -175.61(18) . . . . ?
B3 N17 N18 Eu2 4.8(3) . . . . ?
N23 B4 N19 C38 123.0(3) . . . . ?
N21 B4 N19 C38 -116.3(3) . . . . ?
N23 B4 N19 N20 -57.8(3) . . . . ?
N21 B4 N19 N20 62.9(3) . . . . ?
C38 N19 N20 C40 -0.5(3) . . . . ?
B4 N19 N20 C40 -179.9(3) . . . . ?
C38 N19 N20 Eu2 177.63(18) . . . . ?
B4 N19 N20 Eu2 -1.7(3) . . . . ?
N23 B4 N21 C41 -108.8(3) . . . . ?
N19 B4 N21 C41 130.8(3) . . . . ?
N23 B4 N21 N22 67.5(3) . . . . ?
N19 B4 N21 N22 -52.9(3) . . . . ?
C41 N21 N22 C43 0.1(3) . . . . ?
B4 N21 N22 C43 -176.8(3) . . . . ?
C41 N21 N22 Eu2 162.3(2) . . . . ?
B4 N21 N22 Eu2 -14.6(3) . . . . ?
N19 B4 N23 C44 -123.2(3) . . . . ?
N21 B4 N23 C44 117.2(3) . . . . ?
N19 B4 N23 N24 55.8(3) . . . . ?
N21 B4 N23 N24 -63.9(3) . . . . ?
C44 N23 N24 C46 0.3(3) . . . . ?
B4 N23 N24 C46 -178.8(2) . . . . ?
C44 N23 N24 Eu2 -173.36(19) . . . . ?
B4 N23 N24 Eu2 7.5(3) . . . . ?
Eu1 O1 C2 C3 -11.8(5) . . . . ?
Eu1 O1 C2 C1 169.5(2) . . . . ?
O1 C2 C3 C4 0.5(4) . . . . ?
C1 C2 C3 C4 179.1(3) . . . . ?
O1 C2 C3 C8 179.6(3) . . . . ?
C1 C2 C3 C8 -1.7(4) . . . . ?
Eu1 O2 C4 C3 -1.4(5) . . . . ?
Eu1 O2 C4 C5 178.7(2) . . . . ?
C2 C3 C4 O2 5.5(4) . . . . ?
C8 C3 C4 O2 -173.7(3) . . . . ?
C2 C3 C4 C5 -174.7(3) . . . . ?
C8 C3 C4 C5 6.1(4) . . . . ?
Eu2 O3 C7 C8 -4.4(5) . . . . ?
Eu2 O3 C7 C6 176.2(2) . . . . ?
O3 C7 C8 C9 -0.9(4) . . . . ?
C6 C7 C8 C9 178.5(3) . . . . ?
O3 C7 C8 C3 -178.8(3) . . . . ?
C6 C7 C8 C3 0.6(4) . . . . ?
C4 C3 C8 C7 77.1(3) . . . . ?
C2 C3 C8 C7 -102.1(3) . . . . ?
C4 C3 C8 C9 -100.9(3) . . . . ?
C2 C3 C8 C9 79.9(3) . . . . ?
Eu2 O4 C9 C8 -6.9(4) . . . . ?
Eu2 O4 C9 C10 171.19(19) . . . . ?
C7 C8 C9 O4 6.1(4) . . . . ?
C3 C8 C9 O4 -175.9(2) . . . . ?
C7 C8 C9 C10 -171.9(3) . . . . ?
C3 C8 C9 C10 6.0(4) . . . . ?
N2 N1 C11 C12 -0.3(5) . . . . ?
B1 N1 C11 C12 -173.7(4) . . . . ?
N1 C11 C12 C13 0.1(5) . . . . ?
N1 N2 C13 C12 -0.3(4) . . . . ?
Eu1 N2 C13 C12 176.3(3) . . . . ?
C11 C12 C13 N2 0.2(5) . . . . ?
N4 N3 C14 C15 0.8(5) . . . . ?
B1 N3 C14 C15 178.6(4) . . . . ?
N3 C14 C15 C16 0.0(6) . . . . ?
N3 N4 C16 C15 1.2(5) . . . . ?
Eu1 N4 C16 C15 -171.3(3) . . . . ?
C14 C15 C16 N4 -0.8(6) . . . . ?
N6 N5 C17 C18 -0.1(3) . . . . ?
B1 N5 C17 C18 -173.1(3) . . . . ?
N5 C17 C18 C19 -0.5(3) . . . . ?
N5 N6 C19 C18 -0.9(3) . . . . ?
Eu1 N6 C19 C18 164.7(2) . . . . ?
C17 C18 C19 N6 0.8(4) . . . . ?
N8 N7 C20 C21 0.4(4) . . . . ?
B2 N7 C20 C21 -179.8(3) . . . . ?
N7 C20 C21 C22 -0.2(4) . . . . ?
N7 N8 C22 C21 0.3(4) . . . . ?
Eu1 N8 C22 C21 -174.1(2) . . . . ?
C20 C21 C22 N8 0.0(4) . . . . ?
N10 N9 C23 C24 0.0(4) . . . . ?
B2 N9 C23 C24 179.6(3) . . . . ?
N9 C23 C24 C25 0.4(4) . . . . ?
N9 N10 C25 C24 0.7(3) . . . . ?
Eu1 N10 C25 C24 167.1(2) . . . . ?
C23 C24 C25 N10 -0.7(4) . . . . ?
N12 N11 C26 C27 -0.4(4) . . . . ?
B2 N11 C26 C27 -176.2(3) . . . . ?
N11 C26 C27 C28 0.4(4) . . . . ?
N11 N12 C28 C27 -0.1(4) . . . . ?
Eu1 N12 C28 C27 -168.4(2) . . . . ?
C26 C27 C28 N12 -0.2(4) . . . . ?
N14 N13 C29 C30 -0.1(4) . . . . ?
B3 N13 C29 C30 175.3(3) . . . . ?
N13 C29 C30 C31 0.1(4) . . . . ?
N13 N14 C31 C30 -0.1(3) . . . . ?
Eu2 N14 C31 C30 -168.5(2) . . . . ?
C29 C30 C31 N14 0.0(4) . . . . ?
N16 N15 C32 C33 0.1(3) . . . . ?
B3 N15 C32 C33 176.8(3) . . . . ?
N15 C32 C33 C34 -0.3(3) . . . . ?
N15 N16 C34 C33 -0.4(3) . . . . ?
Eu2 N16 C34 C33 176.50(18) . . . . ?
C32 C33 C34 N16 0.4(3) . . . . ?
N18 N17 C35 C36 -0.1(3) . . . . ?
B3 N17 C35 C36 179.5(3) . . . . ?
N17 C35 C36 C37 -0.1(4) . . . . ?
N17 N18 C37 C36 -0.3(3) . . . . ?
Eu2 N18 C37 C36 175.0(2) . . . . ?
C35 C36 C37 N18 0.3(4) . . . . ?
N20 N19 C38 C39 0.5(3) . . . . ?
B4 N19 C38 C39 179.8(3) . . . . ?
N19 C38 C39 C40 -0.2(4) . . . . ?
N19 N20 C40 C39 0.4(3) . . . . ?
Eu2 N20 C40 C39 -177.6(2) . . . . ?
C38 C39 C40 N20 -0.1(4) . . . . ?
N22 N21 C41 C42 0.2(4) . . . . ?
B4 N21 C41 C42 176.9(3) . . . . ?
N21 C41 C42 C43 -0.5(4) . . . . ?
N21 N22 C43 C42 -0.4(3) . . . . ?
Eu2 N22 C43 C42 -160.7(2) . . . . ?
C41 C42 C43 N22 0.5(4) . . . . ?
N24 N23 C44 C45 0.1(4) . . . . ?
B4 N23 C44 C45 179.2(3) . . . . ?
N23 C44 C45 C46 -0.4(4) . . . . ?
N23 N24 C46 C45 -0.6(3) . . . . ?
Eu2 N24 C46 C45 172.84(19) . . . . ?
C44 C45 C46 N24 0.6(4) . . . . ?
C52 C47 C48 C49 0.4(7) . . . . ?
C53 C47 C48 C49 -178.5(5) . . . . ?
C47 C48 C49 C50 -0.3(7) . . . . ?
C48 C49 C50 C51 0.2(6) . . . . ?
C49 C50 C51 C52 -0.2(6) . . . . ?
C50 C51 C52 C47 0.3(7) . . . . ?
C48 C47 C52 C51 -0.4(7) . . . . ?
C53 C47 C52 C51 178.5(5) . . . . ?
C54 C55 C56 C57 -151.1(12) . . . . ?
C55 C56 C57 C58 -80.6(15) . . . . ?
C56 C57 C58 C59 -160.8(14) . . . . ?
C54B C55B C56B C57B 176.3(18) . . . . ?
C55B C56B C57B C58B -179.4(17) . . . . ?
C56B C57B C58B C59B -137.3(19) . . . . ?
C60 C61 C62 C62 167(2) . . . 2_576 ?
C60B C61B C62B C62B 158(2) . . . 2_576 ?
C69 C63 C64 C65 -179.8(3) . . . . ?
C68 C63 C64 C65 0.0 . . . . ?
C63 C64 C65 C66 0.0 . . . . ?
C64 C65 C66 C67 0.0 . . . . ?
C65 C66 C67 C68 0.0 . . . . ?
C66 C67 C68 C63 0.0 . . . . ?
C69 C63 C68 C67 179.9(3) . . . . ?
C64 C63 C68 C67 0.0 . . . . ?
C68B C63B C64B C65B 0.0 . . . . ?
C69B C63B C64B C65B 179.9(4) . . . . ?
C63B C64B C65B C66B 0.0 . . . . ?
C64B C65B C66B C67B 0.0 . . . . ?
C65B C66B C67B C68B 0.0 . . . . ?
C66B C67B C68B C63B 0.0 . . . . ?
C64B C63B C68B C67B 0.0 . . . . ?
C69B C63B C68B C67B -179.9(2) . . . . ?
